data_1513096
loop_
_publ_author_name
'Daniel L. Reger'
'Agota Debreczeni'
'Mark D. Smith'

_publ_section_title
;
 Rhodium paddlewheel dimers containing the \p&#x00B7;&#x00B7;&#x00B7;\p
 stacking, 1,8-naphthalimide supramolecular synthon
;
_journal_issue 1
_journal_name_full 'Inorganica Chimica Acta'
_journal_page_first 42
_journal_page_last 48
_journal_paper_doi 10.1016/j.ica.2011.08.011
_journal_volume 378
_journal_year 2011
_chemical_formula_moiety 'C66 H54 N6 O18 Rh2'
_chemical_formula_sum 'C66 H54 N6 O18 Rh2'
_chemical_formula_weight 1424.97
_chemical_name_systematic
; 
 ? 
;
_space_group_IT_number 2
_symmetry_cell_setting triclinic
_symmetry_space_group_name_Hall '-P 1'
_symmetry_space_group_name_H-M 'P -1'
_atom_sites_solution_hydrogens geom
_atom_sites_solution_primary direct
_atom_sites_solution_secondary difmap
_audit_creation_method SHELXL-97
_cell_angle_alpha 89.0880(10)
_cell_angle_beta 71.9840(10)
_cell_angle_gamma 88.2510(10)
_cell_formula_units_Z 1
_cell_length_a 10.0902(7)
_cell_length_b 11.9848(9)
_cell_length_c 14.7501(11)
_cell_measurement_reflns_used 5895
_cell_measurement_temperature 150(2)
_cell_measurement_theta_max 25.057
_cell_measurement_theta_min 2.170
_cell_volume 1695.4(2)
_computing_structure_refinement 'SHELXL-97 (Sheldrick, 1997)'
_computing_structure_solution 'SHELXS-97 (Sheldrick, 1990)'
_diffrn_ambient_temperature 150(2)
_diffrn_measured_fraction_theta_full 1.000
_diffrn_measured_fraction_theta_max 1.000
_diffrn_radiation_monochromator graphite
_diffrn_radiation_source 'fine-focus sealed tube'
_diffrn_radiation_type MoK\a
_diffrn_radiation_wavelength 0.71073
_diffrn_reflns_av_R_equivalents 0.0725
_diffrn_reflns_av_sigmaI/netI 0.0698
_diffrn_reflns_limit_h_max 12
_diffrn_reflns_limit_h_min -12
_diffrn_reflns_limit_k_max 14
_diffrn_reflns_limit_k_min -14
_diffrn_reflns_limit_l_max 17
_diffrn_reflns_limit_l_min -17
_diffrn_reflns_number 21101
_diffrn_reflns_theta_full 25.09
_diffrn_reflns_theta_max 25.09
_diffrn_reflns_theta_min 1.45
_exptl_absorpt_coefficient_mu 0.559
_exptl_absorpt_correction_type none
_exptl_crystal_colour green
_exptl_crystal_density_diffrn 1.396
_exptl_crystal_density_method 'not measured'
_exptl_crystal_description plate
_exptl_crystal_F_000 726
_exptl_crystal_size_max 0.28
_exptl_crystal_size_mid 0.16
_exptl_crystal_size_min 0.04
_refine_diff_density_max 1.246
_refine_diff_density_min -0.393
_refine_diff_density_rms 0.088
_refine_ls_extinction_method none
_refine_ls_goodness_of_fit_ref 0.941
_refine_ls_hydrogen_treatment constr
_refine_ls_matrix_type full
_refine_ls_number_parameters 417
_refine_ls_number_reflns 6024
_refine_ls_number_restraints 0
_refine_ls_restrained_S_all 0.941
_refine_ls_R_factor_all 0.0510
_refine_ls_R_factor_gt 0.0384
_refine_ls_shift/su_max 0.001
_refine_ls_shift/su_mean 0.000
_refine_ls_structure_factor_coef Fsqd
_refine_ls_weighting_details 'calc w=1/[\s^2^(Fo^2^)+(0.0381P)^2^+0.0000P] where P=(Fo^2^+2Fc^2^)/3'
_refine_ls_weighting_scheme calc
_refine_ls_wR_factor_gt 0.0845
_refine_ls_wR_factor_ref 0.0879
_reflns_number_gt 4798
_reflns_number_total 6024
_reflns_threshold_expression >2sigma(I)
_cod_data_source_file ad03sqz.cif
_cod_data_source_block ad03sqz
_cod_depositor_comments
;
The following automatic conversions were performed:

'_symmetry_cell_setting' value 'Triclinic' changed to 'triclinic'
according to the built-in table from CIF Core dictionary named
'cif_core.dic' version 2.4.1 from 2010-06-29.

Automatic conversion script
Id: cif_fix_values 1891 2012-01-12 08:04:46Z andrius 
;
_cod_database_code 1513096

loop_
_symmetry_equiv_pos_as_xyz
'x, y, z'
'-x, -y, -z'

loop_
_atom_site_label
_atom_site_type_symbol
_atom_site_fract_x
_atom_site_fract_y
_atom_site_fract_z
_atom_site_U_iso_or_equiv
_atom_site_adp_type
_atom_site_occupancy
_atom_site_symmetry_multiplicity
_atom_site_calc_flag
_atom_site_refinement_flags
Rh1 Rh 0.38773(3) 0.03310(2) 0.498493(19) 0.02083(9) Uani 1 1 d .
C1 C 0.6892(4) 0.3921(4) 0.7781(3) 0.0434(10) Uani 1 1 d .
C2 C 0.7095(4) 0.4879(3) 0.8326(3) 0.0406(10) Uani 1 1 d .
C3 C 0.5941(4) 0.5568(3) 0.8808(3) 0.0370(9) Uani 1 1 d .
C4 C 0.4577(4) 0.5332(3) 0.8797(3) 0.0361(9) Uani 1 1 d .
C5 C 0.4352(4) 0.4338(3) 0.8290(3) 0.0378(9) Uani 1 1 d .
C6 C 0.8397(4) 0.5085(4) 0.8388(3) 0.0482(11) Uani 1 1 d .
H6 H 0.9164 0.4605 0.8078 0.058 Uiso 1 1 calc R
C7 C 0.8598(5) 0.5993(4) 0.8903(3) 0.0534(12) Uani 1 1 d .
H7 H 0.9501 0.6128 0.8943 0.064 Uiso 1 1 calc R
C8 C 0.7496(5) 0.6697(4) 0.9353(3) 0.0507(12) Uani 1 1 d .
H8 H 0.7653 0.7325 0.9688 0.061 Uiso 1 1 calc R
C9 C 0.6149(4) 0.6503(3) 0.9326(3) 0.0394(10) Uani 1 1 d .
C10 C 0.4979(5) 0.7168(3) 0.9830(3) 0.0454(11) Uani 1 1 d .
H10 H 0.5097 0.7791 1.0185 0.055 Uiso 1 1 calc R
C11 C 0.3680(5) 0.6915(3) 0.9807(3) 0.0483(11) Uani 1 1 d .
H11 H 0.2903 0.7367 1.0152 0.058 Uiso 1 1 calc R
C12 C 0.3460(4) 0.5994(3) 0.9281(3) 0.0435(10) Uani 1 1 d .
H12 H 0.2550 0.5839 0.9265 0.052 Uiso 1 1 calc R
C13 C 0.5320(4) 0.2651(3) 0.7349(3) 0.0414(10) Uani 1 1 d .
H13A H 0.4385 0.2355 0.7673 0.050 Uiso 1 1 calc R
H13B H 0.6024 0.2073 0.7385 0.050 Uiso 1 1 calc R
C14 C 0.5457(4) 0.2895(3) 0.6320(2) 0.0351(9) Uani 1 1 d .
H14A H 0.6384 0.3206 0.5998 0.042 Uiso 1 1 calc R
H14B H 0.4737 0.3459 0.6282 0.042 Uiso 1 1 calc R
C15 C 0.5287(4) 0.1843(3) 0.5822(2) 0.0278(8) Uani 1 1 d .
C16 C 0.9256(4) 0.1365(3) 0.0261(3) 0.0330(9) Uani 1 1 d .
C17 C 0.9623(4) 0.1512(3) -0.0780(2) 0.0308(8) Uani 1 1 d .
C18 C 0.8873(3) 0.0957(3) -0.1299(2) 0.0288(8) Uani 1 1 d .
C19 C 0.7731(4) 0.0282(3) -0.0823(2) 0.0305(8) Uani 1 1 d .
C20 C 0.7384(4) 0.0076(3) 0.0209(2) 0.0316(9) Uani 1 1 d .
C21 C 1.0692(4) 0.2201(3) -0.1249(3) 0.0382(9) Uani 1 1 d .
H21 H 1.1164 0.2602 -0.0896 0.046 Uiso 1 1 calc R
C22 C 1.1086(4) 0.2311(3) -0.2245(3) 0.0416(10) Uani 1 1 d .
H22 H 1.1846 0.2767 -0.2566 0.050 Uiso 1 1 calc R
C23 C 1.0387(4) 0.1770(3) -0.2756(3) 0.0421(10) Uani 1 1 d .
H23 H 1.0677 0.1841 -0.3431 0.051 Uiso 1 1 calc R
C24 C 0.9237(4) 0.1105(3) -0.2296(3) 0.0356(9) Uani 1 1 d .
C25 C 0.8421(4) 0.0590(3) -0.2784(3) 0.0450(10) Uani 1 1 d .
H25 H 0.8667 0.0664 -0.3458 0.054 Uiso 1 1 calc R
C26 C 0.7283(4) -0.0015(3) -0.2309(3) 0.0454(10) Uani 1 1 d .
H26 H 0.6721 -0.0321 -0.2649 0.054 Uiso 1 1 calc R
C27 C 0.6947(4) -0.0183(3) -0.1330(3) 0.0388(9) Uani 1 1 d .
H27 H 0.6171 -0.0622 -0.1008 0.047 Uiso 1 1 calc R
C28 C 0.7828(4) 0.0423(3) 0.1720(2) 0.0343(9) Uani 1 1 d .
H28A H 0.8677 0.0484 0.1915 0.041 Uiso 1 1 calc R
H28B H 0.7488 -0.0346 0.1867 0.041 Uiso 1 1 calc R
C29 C 0.6718(4) 0.1245(3) 0.2287(2) 0.0318(9) Uani 1 1 d .
H29A H 0.7134 0.1983 0.2283 0.038 Uiso 1 1 calc R
H29B H 0.5970 0.1332 0.1986 0.038 Uiso 1 1 calc R
C30 C 0.6108(3) 0.0846(3) 0.3300(2) 0.0251(8) Uani 1 1 d .
C31 C 0.1788(4) 0.1635(3) 0.4243(3) 0.0409(10) Uani 1 1 d .
H31 H 0.2672 0.1910 0.3888 0.049 Uiso 1 1 calc R
C32 C 0.0880(5) 0.2653(5) 0.3115(3) 0.0743(16) Uani 1 1 d .
H32A H 0.1853 0.2873 0.2856 0.111 Uiso 1 1 calc R
H32B H 0.0273 0.3322 0.3274 0.111 Uiso 1 1 calc R
H32C H 0.0627 0.2218 0.2638 0.111 Uiso 1 1 calc R
C33 C -0.0667(4) 0.1616(4) 0.4477(4) 0.0642(15) Uani 1 1 d .
H33A H -0.0605 0.0948 0.4855 0.096 Uiso 1 1 calc R
H33B H -0.1158 0.1442 0.4020 0.096 Uiso 1 1 calc R
H33C H -0.1179 0.2212 0.4901 0.096 Uiso 1 1 calc R
N1 N 0.5515(3) 0.3667(3) 0.7845(2) 0.0394(8) Uani 1 1 d .
N2 N 0.8183(3) 0.0625(2) 0.06870(19) 0.0300(7) Uani 1 1 d .
N3 N 0.0710(3) 0.1976(3) 0.3972(2) 0.0426(9) Uani 1 1 d .
O1 O 0.7860(3) 0.3343(3) 0.7282(2) 0.0678(10) Uani 1 1 d .
O2 O 0.3194(3) 0.4093(2) 0.8258(2) 0.0517(8) Uani 1 1 d .
O3 O 0.4170(2) 0.17542(19) 0.56219(16) 0.0295(6) Uani 1 1 d .
O4 O 0.6275(2) 0.11254(19) 0.56610(16) 0.0289(6) Uani 1 1 d .
O5 O 0.9821(3) 0.1842(2) 0.07549(18) 0.0476(7) Uani 1 1 d .
O6 O 0.6457(3) -0.0536(2) 0.06505(18) 0.0456(7) Uani 1 1 d .
O7 O 0.4807(2) 0.09951(19) 0.36775(15) 0.0257(5) Uani 1 1 d .
O8 O 0.6934(2) 0.0371(2) 0.36904(15) 0.0278(6) Uani 1 1 d .
O9 O 0.1757(2) 0.1000(2) 0.49068(17) 0.0341(6) Uani 1 1 d .

loop_
_atom_site_aniso_label
_atom_site_aniso_U_11
_atom_site_aniso_U_22
_atom_site_aniso_U_33
_atom_site_aniso_U_23
_atom_site_aniso_U_13
_atom_site_aniso_U_12
Rh1 0.02080(14) 0.02548(16) 0.01601(14) -0.00231(10) -0.00492(10) -0.00474(10)
C1 0.048(3) 0.044(3) 0.043(2) -0.007(2) -0.020(2) 0.003(2)
C2 0.048(2) 0.039(2) 0.039(2) -0.0030(18) -0.0180(19) -0.0086(19)
C3 0.047(2) 0.034(2) 0.033(2) 0.0015(17) -0.0154(18) -0.0073(19)
C4 0.047(2) 0.032(2) 0.031(2) -0.0025(17) -0.0137(18) -0.0069(18)
C5 0.046(2) 0.036(2) 0.033(2) 0.0007(17) -0.0129(18) -0.0089(19)
C6 0.045(3) 0.054(3) 0.050(3) 0.007(2) -0.020(2) -0.008(2)
C7 0.055(3) 0.066(3) 0.049(3) 0.003(2) -0.027(2) -0.018(2)
C8 0.070(3) 0.047(3) 0.041(3) 0.003(2) -0.024(2) -0.025(2)
C9 0.053(3) 0.033(2) 0.036(2) 0.0032(18) -0.0189(19) -0.013(2)
C10 0.066(3) 0.035(2) 0.038(2) -0.0040(19) -0.019(2) -0.010(2)
C11 0.066(3) 0.034(2) 0.040(2) -0.0034(19) -0.010(2) 0.005(2)
C12 0.048(2) 0.041(3) 0.039(2) -0.0011(19) -0.011(2) -0.003(2)
C13 0.055(3) 0.030(2) 0.043(2) -0.0066(18) -0.021(2) -0.0080(19)
C14 0.046(2) 0.029(2) 0.033(2) -0.0071(16) -0.0154(18) -0.0029(18)
C15 0.032(2) 0.030(2) 0.0205(18) 0.0002(15) -0.0053(15) -0.0067(17)
C16 0.0267(19) 0.042(2) 0.030(2) -0.0049(17) -0.0075(16) -0.0010(17)
C17 0.0271(19) 0.038(2) 0.0254(19) -0.0024(16) -0.0052(15) -0.0032(16)
C18 0.0302(19) 0.031(2) 0.0239(19) -0.0037(15) -0.0065(15) 0.0011(16)
C19 0.0293(19) 0.033(2) 0.029(2) -0.0026(16) -0.0075(16) -0.0009(16)
C20 0.031(2) 0.032(2) 0.030(2) -0.0046(16) -0.0068(16) -0.0032(17)
C21 0.035(2) 0.041(2) 0.038(2) 0.0013(18) -0.0103(18) -0.0080(18)
C22 0.033(2) 0.048(3) 0.038(2) 0.0050(19) -0.0022(18) -0.0073(19)
C23 0.047(2) 0.048(3) 0.027(2) 0.0046(18) -0.0045(18) -0.003(2)
C24 0.040(2) 0.035(2) 0.030(2) -0.0009(17) -0.0073(17) -0.0003(18)
C25 0.054(3) 0.053(3) 0.031(2) -0.0060(19) -0.0159(19) -0.006(2)
C26 0.052(3) 0.050(3) 0.042(2) -0.006(2) -0.024(2) -0.007(2)
C27 0.039(2) 0.040(2) 0.041(2) -0.0040(18) -0.0158(19) -0.0064(18)
C28 0.040(2) 0.041(2) 0.0204(19) 0.0008(16) -0.0061(16) -0.0039(18)
C29 0.033(2) 0.036(2) 0.0245(19) 0.0041(16) -0.0052(16) -0.0051(17)
C30 0.032(2) 0.0232(19) 0.0211(18) -0.0015(14) -0.0087(16) -0.0050(15)
C31 0.030(2) 0.045(3) 0.046(3) -0.002(2) -0.0077(19) -0.0054(19)
C32 0.055(3) 0.096(4) 0.068(3) 0.039(3) -0.016(3) 0.008(3)
C33 0.031(2) 0.071(3) 0.095(4) 0.041(3) -0.027(2) -0.016(2)
N1 0.045(2) 0.037(2) 0.0393(19) -0.0108(15) -0.0164(16) -0.0065(16)
N2 0.0288(16) 0.0364(18) 0.0227(16) 0.0019(13) -0.0045(13) -0.0039(14)
N3 0.0310(18) 0.052(2) 0.046(2) 0.0178(17) -0.0144(16) -0.0026(16)
O1 0.0500(19) 0.065(2) 0.091(3) -0.0341(19) -0.0263(18) 0.0119(17)
O2 0.0421(17) 0.061(2) 0.0522(18) -0.0139(15) -0.0132(14) -0.0129(15)
O3 0.0325(14) 0.0289(14) 0.0268(13) -0.0067(10) -0.0083(11) -0.0007(11)
O4 0.0311(13) 0.0317(15) 0.0262(13) -0.0048(11) -0.0116(11) -0.0072(12)
O5 0.0472(17) 0.064(2) 0.0349(16) -0.0043(14) -0.0161(13) -0.0194(15)
O6 0.0478(17) 0.0480(18) 0.0371(16) 0.0045(13) -0.0057(13) -0.0211(14)
O7 0.0203(12) 0.0337(15) 0.0226(13) 0.0003(10) -0.0057(10) -0.0007(10)
O8 0.0239(12) 0.0356(15) 0.0218(13) 0.0001(10) -0.0035(10) -0.0048(11)
O9 0.0319(14) 0.0402(16) 0.0312(14) 0.0080(12) -0.0116(11) -0.0005(12)

loop_
_atom_type_symbol
_atom_type_description
_atom_type_scat_dispersion_real
_atom_type_scat_dispersion_imag
_atom_type_scat_source
C C 0.0033 0.0016 'International Tables Vol C Tables 4.2.6.8 and 6.1.1.4'
H H 0.0000 0.0000 'International Tables Vol C Tables 4.2.6.8 and 6.1.1.4'
N N 0.0061 0.0033 'International Tables Vol C Tables 4.2.6.8 and 6.1.1.4'
O O 0.0106 0.0060 'International Tables Vol C Tables 4.2.6.8 and 6.1.1.4'
Rh Rh -1.1178 0.9187 'International Tables Vol C Tables 4.2.6.8 and 6.1.1.4'

loop_
_geom_angle_atom_site_label_1
_geom_angle_atom_site_label_2
_geom_angle_atom_site_label_3
_geom_angle
_geom_angle_site_symmetry_1
_geom_angle_site_symmetry_3
O7 Rh1 O3 90.90(9) . .
O7 Rh1 O4 88.52(9) . 2_656
O3 Rh1 O4 175.96(9) . 2_656
O7 Rh1 O8 176.22(9) . 2_656
O3 Rh1 O8 88.76(9) . 2_656
O4 Rh1 O8 91.55(9) 2_656 2_656
O7 Rh1 O9 89.51(9) . .
O3 Rh1 O9 91.24(9) . .
O4 Rh1 O9 92.75(9) 2_656 .
O8 Rh1 O9 94.26(9) 2_656 .
O7 Rh1 Rh1 88.49(6) . 2_656
O3 Rh1 Rh1 88.57(7) . 2_656
O4 Rh1 Rh1 87.41(7) 2_656 2_656
O8 Rh1 Rh1 87.74(6) 2_656 2_656
O9 Rh1 Rh1 177.99(7) . 2_656
O1 C1 N1 119.4(4) . .
O1 C1 C2 123.1(4) . .
N1 C1 C2 117.5(4) . .
C6 C2 C3 120.2(4) . .
C6 C2 C1 120.1(4) . .
C3 C2 C1 119.7(4) . .
C2 C3 C4 121.1(4) . .
C2 C3 C9 119.3(4) . .
C4 C3 C9 119.6(4) . .
C12 C4 C3 120.6(4) . .
C12 C4 C5 119.7(4) . .
C3 C4 C5 119.7(4) . .
O2 C5 N1 120.3(4) . .
O2 C5 C4 122.4(4) . .
N1 C5 C4 117.3(3) . .
C2 C6 C7 120.4(4) . .
C2 C6 H6 119.8 . .
C7 C6 H6 119.8 . .
C8 C7 C6 120.4(4) . .
C8 C7 H7 119.8 . .
C6 C7 H7 119.8 . .
C7 C8 C9 121.0(4) . .
C7 C8 H8 119.5 . .
C9 C8 H8 119.5 . .
C8 C9 C10 122.5(4) . .
C8 C9 C3 118.6(4) . .
C10 C9 C3 118.9(4) . .
C11 C10 C9 120.0(4) . .
C11 C10 H10 120.0 . .
C9 C10 H10 120.0 . .
C10 C11 C12 121.7(4) . .
C10 C11 H11 119.2 . .
C12 C11 H11 119.2 . .
C4 C12 C11 119.2(4) . .
C4 C12 H12 120.4 . .
C11 C12 H12 120.4 . .
N1 C13 C14 111.2(3) . .
N1 C13 H13A 109.4 . .
C14 C13 H13A 109.4 . .
N1 C13 H13B 109.4 . .
C14 C13 H13B 109.4 . .
H13A C13 H13B 108.0 . .
C13 C14 C15 110.4(3) . .
C13 C14 H14A 109.6 . .
C15 C14 H14A 109.6 . .
C13 C14 H14B 109.6 . .
C15 C14 H14B 109.6 . .
H14A C14 H14B 108.1 . .
O3 C15 O4 126.2(3) . .
O3 C15 C14 117.2(3) . .
O4 C15 C14 116.6(3) . .
O5 C16 N2 119.4(3) . .
O5 C16 C17 123.9(3) . .
N2 C16 C17 116.7(3) . .
C21 C17 C18 119.9(3) . .
C21 C17 C16 119.8(3) . .
C18 C17 C16 120.3(3) . .
C24 C18 C17 119.7(3) . .
C24 C18 C19 119.7(3) . .
C17 C18 C19 120.6(3) . .
C27 C19 C18 119.8(3) . .
C27 C19 C20 120.0(3) . .
C18 C19 C20 120.2(3) . .
O6 C20 N2 120.0(3) . .
O6 C20 C19 123.2(3) . .
N2 C20 C19 116.8(3) . .
C17 C21 C22 120.2(4) . .
C17 C21 H21 119.9 . .
C22 C21 H21 119.9 . .
C23 C22 C21 120.5(4) . .
C23 C22 H22 119.8 . .
C21 C22 H22 119.8 . .
C22 C23 C24 121.0(4) . .
C22 C23 H23 119.5 . .
C24 C23 H23 119.5 . .
C25 C24 C18 118.2(3) . .
C25 C24 C23 123.2(3) . .
C18 C24 C23 118.6(4) . .
C26 C25 C24 121.4(4) . .
C26 C25 H25 119.3 . .
C24 C25 H25 119.3 . .
C25 C26 C27 120.2(4) . .
C25 C26 H26 119.9 . .
C27 C26 H26 119.9 . .
C19 C27 C26 120.5(4) . .
C19 C27 H27 119.7 . .
C26 C27 H27 119.7 . .
N2 C28 C29 111.9(3) . .
N2 C28 H28A 109.2 . .
C29 C28 H28A 109.2 . .
N2 C28 H28B 109.2 . .
C29 C28 H28B 109.2 . .
H28A C28 H28B 107.9 . .
C30 C29 C28 110.7(3) . .
C30 C29 H29A 109.5 . .
C28 C29 H29A 109.5 . .
C30 C29 H29B 109.5 . .
C28 C29 H29B 109.5 . .
H29A C29 H29B 108.1 . .
O7 C30 O8 125.9(3) . .
O7 C30 C29 116.8(3) . .
O8 C30 C29 117.3(3) . .
O9 C31 N3 126.3(4) . .
O9 C31 H31 116.9 . .
N3 C31 H31 116.9 . .
N3 C32 H32A 109.5 . .
N3 C32 H32B 109.5 . .
H32A C32 H32B 109.5 . .
N3 C32 H32C 109.5 . .
H32A C32 H32C 109.5 . .
H32B C32 H32C 109.5 . .
N3 C33 H33A 109.5 . .
N3 C33 H33B 109.5 . .
H33A C33 H33B 109.5 . .
N3 C33 H33C 109.5 . .
H33A C33 H33C 109.5 . .
H33B C33 H33C 109.5 . .
C5 N1 C1 124.4(3) . .
C5 N1 C13 118.6(3) . .
C1 N1 C13 116.9(3) . .
C16 N2 C20 125.2(3) . .
C16 N2 C28 118.1(3) . .
C20 N2 C28 116.6(3) . .
C31 N3 C33 120.6(3) . .
C31 N3 C32 121.8(3) . .
C33 N3 C32 117.5(3) . .
C15 O3 Rh1 118.4(2) . .
C15 O4 Rh1 119.4(2) . 2_656
C30 O7 Rh1 119.0(2) . .
C30 O8 Rh1 118.7(2) . 2_656
C31 O9 Rh1 116.2(2) . .

loop_
_geom_bond_atom_site_label_1
_geom_bond_atom_site_label_2
_geom_bond_distance
_geom_bond_site_symmetry_2
Rh1 O7 2.027(2) .
Rh1 O3 2.033(2) .
Rh1 O4 2.034(2) 2_656
Rh1 O8 2.048(2) 2_656
Rh1 O9 2.298(2) .
Rh1 Rh1 2.3908(6) 2_656
C1 O1 1.227(5) .
C1 N1 1.406(5) .
C1 C2 1.467(5) .
C2 C6 1.375(5) .
C2 C3 1.411(5) .
C3 C4 1.419(5) .
C3 C9 1.422(5) .
C4 C12 1.369(5) .
C4 C5 1.476(5) .
C5 O2 1.228(4) .
C5 N1 1.392(5) .
C6 C7 1.391(6) .
C6 H6 0.9500 .
C7 C8 1.376(6) .
C7 H7 0.9500 .
C8 C9 1.399(6) .
C8 H8 0.9500 .
C9 C10 1.415(5) .
C10 C11 1.365(6) .
C10 H10 0.9500 .
C11 C12 1.422(5) .
C11 H11 0.9500 .
C12 H12 0.9500 .
C13 N1 1.478(5) .
C13 C14 1.506(5) .
C13 H13A 0.9900 .
C13 H13B 0.9900 .
C14 C15 1.510(5) .
C14 H14A 0.9900 .
C14 H14B 0.9900 .
C15 O3 1.257(4) .
C15 O4 1.264(4) .
C16 O5 1.214(4) .
C16 N2 1.405(4) .
C16 C17 1.473(5) .
C17 C21 1.378(5) .
C17 C18 1.417(5) .
C18 C24 1.411(5) .
C18 C19 1.419(5) .
C19 C27 1.379(5) .
C19 C20 1.471(5) .
C20 O6 1.220(4) .
C20 N2 1.406(4) .
C21 C22 1.404(5) .
C21 H21 0.9500 .
C22 C23 1.364(5) .
C22 H22 0.9500 .
C23 C24 1.412(5) .
C23 H23 0.9500 .
C24 C25 1.410(5) .
C25 C26 1.368(5) .
C25 H25 0.9500 .
C26 C27 1.390(5) .
C26 H26 0.9500 .
C27 H27 0.9500 .
C28 N2 1.471(4) .
C28 C29 1.518(5) .
C28 H28A 0.9900 .
C28 H28B 0.9900 .
C29 C30 1.505(4) .
C29 H29A 0.9900 .
C29 H29B 0.9900 .
C30 O7 1.265(4) .
C30 O8 1.269(4) .
C31 O9 1.224(4) .
C31 N3 1.321(5) .
C31 H31 0.9500 .
C32 N3 1.459(5) .
C32 H32A 0.9800 .
C32 H32B 0.9800 .
C32 H32C 0.9800 .
C33 N3 1.434(5) .
C33 H33A 0.9800 .
C33 H33B 0.9800 .
C33 H33C 0.9800 .
O4 Rh1 2.034(2) 2_656
O8 Rh1 2.048(2) 2_656

loop_
_geom_torsion_atom_site_label_1
_geom_torsion_atom_site_label_2
_geom_torsion_atom_site_label_3
_geom_torsion_atom_site_label_4
_geom_torsion
_geom_torsion_site_symmetry_1
_geom_torsion_site_symmetry_4
O1 C1 C2 C6 -7.9(6) . .
N1 C1 C2 C6 171.9(4) . .
O1 C1 C2 C3 173.8(4) . .
N1 C1 C2 C3 -6.4(6) . .
C6 C2 C3 C4 -176.4(4) . .
C1 C2 C3 C4 1.9(6) . .
C6 C2 C3 C9 2.4(6) . .
C1 C2 C3 C9 -179.3(4) . .
C2 C3 C4 C12 178.8(4) . .
C9 C3 C4 C12 -0.1(6) . .
C2 C3 C4 C5 1.1(6) . .
C9 C3 C4 C5 -177.7(3) . .
C12 C4 C5 O2 2.3(6) . .
C3 C4 C5 O2 180.0(4) . .
C12 C4 C5 N1 -177.2(3) . .
C3 C4 C5 N1 0.5(5) . .
C3 C2 C6 C7 -1.8(6) . .
C1 C2 C6 C7 179.9(4) . .
C2 C6 C7 C8 -0.2(6) . .
C6 C7 C8 C9 1.6(7) . .
C7 C8 C9 C10 175.9(4) . .
C7 C8 C9 C3 -1.0(6) . .
C2 C3 C9 C8 -1.0(6) . .
C4 C3 C9 C8 177.8(4) . .
C2 C3 C9 C10 -178.0(4) . .
C4 C3 C9 C10 0.8(6) . .
C8 C9 C10 C11 -177.5(4) . .
C3 C9 C10 C11 -0.6(6) . .
C9 C10 C11 C12 -0.3(6) . .
C3 C4 C12 C11 -0.9(6) . .
C5 C4 C12 C11 176.8(3) . .
C10 C11 C12 C4 1.1(6) . .
N1 C13 C14 C15 178.7(3) . .
C13 C14 C15 O3 107.2(4) . .
C13 C14 C15 O4 -71.6(4) . .
O5 C16 C17 C21 1.9(6) . .
N2 C16 C17 C21 -178.2(3) . .
O5 C16 C17 C18 -177.5(4) . .
N2 C16 C17 C18 2.5(5) . .
C21 C17 C18 C24 0.7(5) . .
C16 C17 C18 C24 -180.0(3) . .
C21 C17 C18 C19 -177.3(3) . .
C16 C17 C18 C19 2.0(5) . .
C24 C18 C19 C27 -3.0(5) . .
C17 C18 C19 C27 175.1(3) . .
C24 C18 C19 C20 177.0(3) . .
C17 C18 C19 C20 -5.0(5) . .
C27 C19 C20 O6 3.3(6) . .
C18 C19 C20 O6 -176.6(4) . .
C27 C19 C20 N2 -176.7(3) . .
C18 C19 C20 N2 3.4(5) . .
C18 C17 C21 C22 -3.2(6) . .
C16 C17 C21 C22 177.5(3) . .
C17 C21 C22 C23 2.3(6) . .
C21 C22 C23 C24 1.2(6) . .
C17 C18 C24 C25 -176.6(3) . .
C19 C18 C24 C25 1.5(5) . .
C17 C18 C24 C23 2.7(5) . .
C19 C18 C24 C23 -179.3(3) . .
C22 C23 C24 C25 175.6(4) . .
C22 C23 C24 C18 -3.6(6) . .
C18 C24 C25 C26 1.7(6) . .
C23 C24 C25 C26 -177.5(4) . .
C24 C25 C26 C27 -3.4(6) . .
C18 C19 C27 C26 1.3(6) . .
C20 C19 C27 C26 -178.6(3) . .
C25 C26 C27 C19 1.8(6) . .
N2 C28 C29 C30 165.1(3) . .
C28 C29 C30 O7 -140.6(3) . .
C28 C29 C30 O8 38.1(4) . .
O2 C5 N1 C1 175.0(4) . .
C4 C5 N1 C1 -5.5(6) . .
O2 C5 N1 C13 -0.9(5) . .
C4 C5 N1 C13 178.6(3) . .
O1 C1 N1 C5 -171.7(4) . .
C2 C1 N1 C5 8.4(6) . .
O1 C1 N1 C13 4.2(6) . .
C2 C1 N1 C13 -175.6(3) . .
C14 C13 N1 C5 90.1(4) . .
C14 C13 N1 C1 -86.1(4) . .
O5 C16 N2 C20 175.7(3) . .
C17 C16 N2 C20 -4.2(5) . .
O5 C16 N2 C28 -2.5(5) . .
C17 C16 N2 C28 177.5(3) . .
O6 C20 N2 C16 -178.7(3) . .
C19 C20 N2 C16 1.4(5) . .
O6 C20 N2 C28 -0.4(5) . .
C19 C20 N2 C28 179.7(3) . .
C29 C28 N2 C16 89.5(4) . .
C29 C28 N2 C20 -88.9(4) . .
O9 C31 N3 C33 1.0(7) . .
O9 C31 N3 C32 -174.2(4) . .
O4 C15 O3 Rh1 0.4(4) . .
C14 C15 O3 Rh1 -178.3(2) . .
O7 Rh1 O3 C15 -89.1(2) . .
O8 Rh1 O3 C15 87.2(2) 2_656 .
O9 Rh1 O3 C15 -178.6(2) . .
Rh1 Rh1 O3 C15 -0.6(2) 2_656 .
O3 C15 O4 Rh1 0.2(4) . 2_656
C14 C15 O4 Rh1 178.9(2) . 2_656
O8 C30 O7 Rh1 -5.1(4) . .
C29 C30 O7 Rh1 173.4(2) . .
O3 Rh1 O7 C30 91.1(2) . .
O4 Rh1 O7 C30 -84.9(2) 2_656 .
O9 Rh1 O7 C30 -177.7(2) . .
Rh1 Rh1 O7 C30 2.5(2) 2_656 .
O7 C30 O8 Rh1 4.8(5) . 2_656
C29 C30 O8 Rh1 -173.7(2) . 2_656
N3 C31 O9 Rh1 168.5(3) . .
O7 Rh1 O9 C31 -9.3(3) . .
O3 Rh1 O9 C31 81.6(3) . .
O4 Rh1 O9 C31 -97.8(3) 2_656 .
O8 Rh1 O9 C31 170.5(3) 2_656 .
